data_2022677
loop_
_publ_author_name
'Bosch, Eric'
'Bowling, Nathan P.'
'Speetzen, Erin D.'

_publ_section_title
;
 A structural and computational comparison of close contacts and related
 intermolecular energies of interaction in the structures of
 1,3-diiodo-5-nitrobenzene, 1,3-dibromo-5-nitrobenzene, and
 1,3-dichloro-5-nitrobenzene
;
_journal_coeditor_code DV3019
_journal_issue 10
_journal_name_full 'Acta Crystallographica Section C'
_journal_page_first 552
_journal_page_last 558
_journal_paper_doi 10.1107/S2053229622009275
_journal_volume 78
_journal_year 2022
_chemical_formula_iupac 'C6 H3 Cl2 N O2'
_chemical_formula_sum 'C6 H3 Cl2 N O2'
_chemical_formula_weight 191.99
_chemical_name_systematic
;
1,3-Dichloro-5-nitrobenzene
;
_space_group_crystal_system monoclinic
_space_group_IT_number 11
_space_group_name_Hall '-P 2yb'
_space_group_name_H-M_alt 'P 1 21/m 1'
_atom_sites_solution_hydrogens geom
_atom_sites_solution_primary dual
_audit_creation_method SHELXL-2018/3
_cell_angle_alpha 90
_cell_angle_beta 94.6320(10)
_cell_angle_gamma 90
_cell_formula_units_Z 2
_cell_length_a 3.8115(3)
_cell_length_b 13.6452(11)
_cell_length_c 6.8976(5)
_cell_measurement_reflns_used 2128
_cell_measurement_temperature 100(2)
_cell_measurement_theta_max 26.90
_cell_measurement_theta_min 2.96
_cell_volume 357.56(5)
_computing_cell_refinement
;
SMART (Bruker, 2014)
;
_computing_data_collection
;
SMART (Bruker, 2014)
;
_computing_data_reduction
;
SAINT (Bruker, 2014)
;
_computing_molecular_graphics
;
X-SEED (Barbour, 2020)
;
_computing_publication_material
;
X-SEED (Barbour, 2020)
;
_computing_structure_refinement
;
SHELXL2018 (Sheldrick, 2015b)
;
_computing_structure_solution
;
SHELXT2018 (Sheldrick, 2015a)
;
_diffrn_ambient_temperature 100(2)
_diffrn_detector_area_resol_mean 8.3660
_diffrn_measured_fraction_theta_full 1.000
_diffrn_measured_fraction_theta_max 1.000
_diffrn_measurement_device_type 'Bruker APEX-I CCD'
_diffrn_measurement_method 'phi and omega scans'
_diffrn_radiation_monochromator graphite
_diffrn_radiation_source 'fine-focus sealed tube'
_diffrn_radiation_type MoK\a
_diffrn_radiation_wavelength 0.71073
_diffrn_reflns_av_R_equivalents 0.0214
_diffrn_reflns_av_unetI/netI 0.0145
_diffrn_reflns_limit_h_max 4
_diffrn_reflns_limit_h_min -4
_diffrn_reflns_limit_k_max 17
_diffrn_reflns_limit_k_min -17
_diffrn_reflns_limit_l_max 8
_diffrn_reflns_limit_l_min -8
_diffrn_reflns_number 4560
_diffrn_reflns_theta_full 25.242
_diffrn_reflns_theta_max 27.061
_diffrn_reflns_theta_min 2.963
_exptl_absorpt_coefficient_mu 0.845
_exptl_absorpt_correction_T_max 0.7455
_exptl_absorpt_correction_T_min 0.7019
_exptl_absorpt_correction_type multi-scan
_exptl_absorpt_process_details
;
(SADABS; Bruker, 2014)
;
_exptl_crystal_colour colourless
_exptl_crystal_density_diffrn 1.783
_exptl_crystal_description 'cut rod'
_exptl_crystal_F_000 192
_exptl_crystal_size_max 0.367
_exptl_crystal_size_mid 0.128
_exptl_crystal_size_min 0.033
_refine_diff_density_max 0.372
_refine_diff_density_min -0.215
_refine_ls_extinction_method none
_refine_ls_goodness_of_fit_ref 1.117
_refine_ls_hydrogen_treatment constr
_refine_ls_matrix_type full
_refine_ls_number_parameters 55
_refine_ls_number_reflns 813
_refine_ls_number_restraints 0
_refine_ls_restrained_S_all 1.117
_refine_ls_R_factor_all 0.0303
_refine_ls_R_factor_gt 0.0275
_refine_ls_shift/su_max 0.000
_refine_ls_shift/su_mean 0.000
_refine_ls_structure_factor_coef Fsqd
_refine_ls_weighting_details 'w=1/[\s^2^(Fo^2^)+(0.0398P)^2^+0.1267P] where P=(Fo^2^+2Fc^2^)/3'
_refine_ls_weighting_scheme calc
_refine_ls_wR_factor_gt 0.0691
_refine_ls_wR_factor_ref 0.0705
_reflns_number_gt 747
_reflns_number_total 813
_reflns_threshold_expression 'I > 2\s(I)'
_cod_data_source_file dv3019sup1.cif
_cod_data_source_block 3
_cod_depositor_comments 'Adding full bibliography for 2022675--2022677.cif.'
_cod_original_sg_symbol_H-M 'P 21/m'
_cod_database_code 2022677
_cod_database_fobs_code 2022677
_shelx_space_group_comment
;
The symmetry employed for this shelxl refinement is uniquely defined
by the following loop, which should always be used as a source of
symmetry information in preference to the above space-group names.
They are only intended as comments.
;

loop_
_space_group_symop_operation_xyz
'x, y, z'
'-x, y+1/2, -z'
'-x, -y, -z'
'x, -y-1/2, z'

loop_
_atom_site_type_symbol
_atom_site_label
_atom_site_fract_x
_atom_site_fract_y
_atom_site_fract_z
_atom_site_U_iso_or_equiv
_atom_site_adp_type
_atom_site_calc_flag
_atom_site_occupancy
_atom_site_disorder_assembly
_atom_site_disorder_group
Cl Cl1 0.86115(10) 0.44740(3) 0.23313(5) 0.02154(16) Uani d 1 . .
O O1 0.3346(3) 0.32913(8) 0.86816(17) 0.0290(3) Uani d 1 . .
N N1 0.3994(5) 0.250000 0.7954(3) 0.0179(4) Uani d 1 . .
C C4 0.8446(5) 0.250000 0.2540(3) 0.0174(4) Uani d 1 . .
H H4 0.942848 0.250000 0.131693 0.021 Uiso calc 1 . .
C C1 0.5603(5) 0.250000 0.6076(3) 0.0153(4) Uani d 1 . .
C C3 0.7716(4) 0.33764(10) 0.3448(2) 0.0163(3) Uani d 1 . .
C C2 0.6269(4) 0.33974(11) 0.5237(2) 0.0162(3) Uani d 1 . .
H H2 0.576278 0.399770 0.585345 0.019 Uiso calc 1 . .

loop_
_atom_site_aniso_label
_atom_site_aniso_U_11
_atom_site_aniso_U_22
_atom_site_aniso_U_33
_atom_site_aniso_U_12
_atom_site_aniso_U_13
_atom_site_aniso_U_23
Cl1 0.0264(2) 0.0150(2) 0.0240(2) -0.00205(13) 0.00686(15) 0.00304(13)
O1 0.0442(8) 0.0215(6) 0.0230(6) 0.0070(5) 0.0124(5) -0.0011(5)
N1 0.0167(9) 0.0216(9) 0.0154(9) 0.000 0.0010(6) 0.000
C4 0.0143(10) 0.0213(11) 0.0165(10) 0.000 0.0014(8) 0.000
C1 0.0128(9) 0.0200(10) 0.0131(9) 0.000 0.0010(7) 0.000
C3 0.0141(7) 0.0150(7) 0.0194(7) -0.0019(5) 0.0000(5) 0.0020(6)
C2 0.0144(7) 0.0161(7) 0.0178(7) 0.0000(5) -0.0001(5) -0.0017(6)

loop_
_atom_type_symbol
_atom_type_description
_atom_type_scat_dispersion_real
_atom_type_scat_dispersion_imag
_atom_type_scat_source
C C 0.0033 0.0016 'International Tables Vol C Tables 4.2.6.8 and 6.1.1.4'
H H 0.0000 0.0000 'International Tables Vol C Tables 4.2.6.8 and 6.1.1.4'
N N 0.0061 0.0033 'International Tables Vol C Tables 4.2.6.8 and 6.1.1.4'
O O 0.0106 0.0060 'International Tables Vol C Tables 4.2.6.8 and 6.1.1.4'
Cl Cl 0.1484 0.1585 'International Tables Vol C Tables 4.2.6.8 and 6.1.1.4'

loop_
_geom_angle_atom_site_label_1
_geom_angle_atom_site_label_2
_geom_angle_atom_site_label_3
_geom_angle_site_symmetry_1
_geom_angle_site_symmetry_3
_geom_angle
_geom_angle_publ_flag
O1 N1 O1 . 4_565 123.75(18) ?
O1 N1 C1 . . 118.12(9) ?
O1 N1 C1 4_565 . 118.12(9) ?
C3 C4 C3 4_565 . 118.91(19) ?
C3 C4 H4 4_565 . 120.5 ?
C3 C4 H4 . . 120.5 ?
C2 C1 C2 4_565 . 124.05(19) ?
C2 C1 N1 4_565 . 117.96(10) ?
C2 C1 N1 . . 117.96(10) ?
C4 C3 C2 . . 121.72(14) ?
C4 C3 Cl1 . . 119.39(12) ?
C2 C3 Cl1 . . 118.89(11) ?
C1 C2 C3 . . 116.80(14) ?
C1 C2 H2 . . 121.6 ?
C3 C2 H2 . . 121.6 ?

loop_
_geom_bond_atom_site_label_1
_geom_bond_atom_site_label_2
_geom_bond_site_symmetry_2
_geom_bond_distance
_geom_bond_publ_flag
Cl1 C3 . 1.7306(15) ?
O1 N1 . 1.2242(14) ?
N1 C1 . 1.477(3) ?
C4 C3 4_565 1.3885(18) ?
C4 C3 . 1.3885(18) ?
C4 H4 . 0.9500 ?
C1 C2 4_565 1.3864(17) ?
C1 C2 . 1.3865(17) ?
C3 C2 . 1.392(2) ?
C2 H2 . 0.9500 ?
